data_1517294
loop_
_publ_author_name
'Jennifer, Samson Jegan'
'Muthiah, Packianathan Thomas'

_publ_section_title
;
 Synthesis, crystal structures and supramolecular architectures of square
 pyramidal Cu(II) complexes containing aromatic chelating N,N'-donor
 ligands
;
_journal_issue 1
_journal_name_full 'Chemistry Central Journal'
_journal_page_first 42
_journal_paper_doi 10.1186/1752-153X-8-42
_journal_volume 8
_journal_year 2014
_chemical_formula_moiety 'C22 H14 Cl2 Cu N2 O5 S2 '
_chemical_formula_sum 'C22 H14 Cl2 Cu N2 O5 S2'
_chemical_formula_weight 584.94
_chemical_name_systematic
;
 ?
;
_space_group_IT_number 14
_symmetry_cell_setting monoclinic
_symmetry_space_group_name_Hall '-P 2ybc'
_symmetry_space_group_name_H-M 'P 1 21/c 1'
_atom_sites_solution_hydrogens geom
_atom_sites_solution_primary direct
_atom_sites_solution_secondary difmap
_audit_creation_method SHELXL-97
_cell_angle_alpha 90.00
_cell_angle_beta 123.7410(10)
_cell_angle_gamma 90.00
_cell_formula_units_Z 4
_cell_length_a 13.4364(3)
_cell_length_b 10.4855(3)
_cell_length_c 20.0390(4)
_cell_measurement_reflns_used 5848
_cell_measurement_temperature 296(2)
_cell_measurement_theta_max 28.4
_cell_measurement_theta_min 1.8
_cell_volume 2347.69(10)
_computing_cell_refinement 'SAINT (Bruker, 2008)'
_computing_data_collection 'APEX2 (Bruker, 2008)'
_computing_data_reduction SAINT
_computing_molecular_graphics 'PLATON (Spek, 2009)'
_computing_publication_material PLATON
_computing_structure_refinement 'SHELXL97 (Sheldrick, 2008)'
_computing_structure_solution 'SHELXS97 (Sheldrick, 2008)'
_diffrn_ambient_temperature 296(2)
_diffrn_measured_fraction_theta_full 0.991
_diffrn_measured_fraction_theta_max 0.991
_diffrn_measurement_device_type 'Bruker SMART APEXII CCD area-detector'
_diffrn_measurement_method '\f and \w scans'
_diffrn_radiation_monochromator graphite
_diffrn_radiation_source 'fine-focus sealed tube'
_diffrn_radiation_type MoK\a
_diffrn_radiation_wavelength 0.71073
_diffrn_reflns_av_R_equivalents 0.0458
_diffrn_reflns_av_sigmaI/netI 0.0282
_diffrn_reflns_limit_h_max 17
_diffrn_reflns_limit_h_min -17
_diffrn_reflns_limit_k_max 13
_diffrn_reflns_limit_k_min -13
_diffrn_reflns_limit_l_max 26
_diffrn_reflns_limit_l_min -26
_diffrn_reflns_number 47026
_diffrn_reflns_theta_full 28.43
_diffrn_reflns_theta_max 28.43
_diffrn_reflns_theta_min 1.82
_exptl_absorpt_coefficient_mu 1.374
_exptl_absorpt_correction_T_max 0.9164
_exptl_absorpt_correction_T_min 0.9067
_exptl_absorpt_correction_type multi-scan
_exptl_absorpt_process_details '(SADABS; Bruker, 2008)'
_exptl_crystal_colour green
_exptl_crystal_density_diffrn 1.655
_exptl_crystal_density_method 'not measured'
_exptl_crystal_description plate
_exptl_crystal_F_000 1180.0
_exptl_crystal_size_max 0.09
_exptl_crystal_size_mid 0.09
_exptl_crystal_size_min 0.08
_refine_diff_density_max 0.482
_refine_diff_density_min -0.549
_refine_diff_density_rms 0.057
_refine_ls_extinction_method none
_refine_ls_goodness_of_fit_ref 1.020
_refine_ls_hydrogen_treatment mixed
_refine_ls_matrix_type full
_refine_ls_number_parameters 313
_refine_ls_number_reflns 5848
_refine_ls_number_restraints 0
_refine_ls_restrained_S_all 1.020
_refine_ls_R_factor_all 0.0610
_refine_ls_R_factor_gt 0.0375
_refine_ls_shift/su_max 0.001
_refine_ls_shift/su_mean 0.000
_refine_ls_structure_factor_coef Fsqd
_refine_ls_weighting_details 'calc w=1/[\s^2^(Fo^2^)+(0.0468P)^2^+1.2889P] where P=(Fo^2^+2Fc^2^)/3'
_refine_ls_weighting_scheme calc
_refine_ls_wR_factor_gt 0.0930
_refine_ls_wR_factor_ref 0.1060
_reflns_number_gt 4197
_reflns_number_total 5848
_reflns_threshold_expression >2sigma(I)
_cod_data_source_file 2000794408128511_add2.cif
_cod_data_source_block shelxl
_cod_original_cell_volume 2347.68(10)
_cod_original_sg_symbol_H-M 'P 21/c'
_cod_original_formula_sum 'C22 H14 Cl2 Cu N2 O5 S2 '
_cod_database_code 1517294

loop_
_symmetry_equiv_pos_as_xyz
'x, y, z'
'-x, y+1/2, -z+1/2'
'-x, -y, -z'
'x, -y-1/2, z-1/2'

loop_
_atom_site_label
_atom_site_type_symbol
_atom_site_fract_x
_atom_site_fract_y
_atom_site_fract_z
_atom_site_U_iso_or_equiv
_atom_site_adp_type
_atom_site_occupancy
_atom_site_symmetry_multiplicity
_atom_site_calc_flag
_atom_site_refinement_flags
Cu1 Cu 0.50201(3) 0.72056(3) 0.396863(16) 0.04197(10) Uani 1 1 d .
Cl1 Cl -0.02747(9) 0.16195(10) 0.21657(6) 0.0888(3) Uani 1 1 d .
Cl2 Cl 1.01946(11) 0.17017(11) 0.45504(9) 0.1121(4) Uani 1 1 d .
S1 S 0.12460(7) 0.36662(8) 0.21396(4) 0.0645(2) Uani 1 1 d .
S2 S 0.81884(8) 0.35723(8) 0.37925(5) 0.0657(2) Uani 1 1 d .
O1 O 0.65983(17) 0.59095(19) 0.44215(10) 0.0539(5) Uani 1 1 d .
O2 O 0.6437(2) 0.5669(3) 0.32610(12) 0.0791(7) Uani 1 1 d .
O3 O 0.37541(17) 0.59902(19) 0.36700(10) 0.0538(5) Uani 1 1 d .
O4 O 0.2912(2) 0.5713(2) 0.23527(11) 0.0790(7) Uani 1 1 d .
O1W O 0.47447(19) 0.7266(2) 0.28895(11) 0.0531(5) Uani 1 1 d .
N1 N 0.60668(18) 0.8769(2) 0.43290(12) 0.0449(5) Uani 1 1 d .
N2 N 0.51860(18) 0.7477(2) 0.50224(12) 0.0418(5) Uani 1 1 d .
C1 C 0.6918(2) 0.5459(3) 0.39923(16) 0.0496(6) Uani 1 1 d .
C2 C 0.7957(2) 0.4561(3) 0.43809(17) 0.0509(6) Uani 1 1 d .
C3 C 0.8800(3) 0.4379(3) 0.51540(18) 0.0588(7) Uani 1 1 d .
H3 H 0.8816 0.4828 0.5560 0.071 Uiso 1 1 calc R
C4 C 0.9660(3) 0.3465(4) 0.5311(2) 0.0748(10) Uani 1 1 d .
H4 H 1.0309 0.3251 0.5821 0.090 Uiso 1 1 calc R
C5 C 0.9423(3) 0.2934(3) 0.4627(2) 0.0676(9) Uani 1 1 d .
C6 C 0.3019(2) 0.5468(3) 0.29932(15) 0.0485(6) Uani 1 1 d .
C7 C 0.2257(2) 0.4478(3) 0.30093(14) 0.0463(6) Uani 1 1 d .
C8 C 0.2222(2) 0.4058(3) 0.36335(16) 0.0508(6) Uani 1 1 d .
H8 H 0.2706 0.4387 0.4150 0.061 Uiso 1 1 calc R
C9 C 0.1391(3) 0.3083(3) 0.34312(18) 0.0608(7) Uani 1 1 d .
H9 H 0.1260 0.2695 0.3793 0.073 Uiso 1 1 calc R
C10 C 0.0803(3) 0.2775(3) 0.26476(18) 0.0613(7) Uani 1 1 d .
C11 C 0.6514(3) 0.9379(3) 0.39696(17) 0.0545(7) Uani 1 1 d .
H11 H 0.6301 0.9108 0.3465 0.065 Uiso 1 1 calc R
C12 C 0.7288(3) 1.0406(3) 0.43236(19) 0.0657(8) Uani 1 1 d .
H12 H 0.7597 1.0804 0.4061 0.079 Uiso 1 1 calc R
C13 C 0.7594(3) 1.0828(3) 0.5056(2) 0.0662(8) Uani 1 1 d .
H13 H 0.8105 1.1522 0.5292 0.079 Uiso 1 1 calc R
C14 C 0.7141(3) 1.0220(3) 0.54577(17) 0.0559(7) Uani 1 1 d .
C15 C 0.6379(2) 0.9184(2) 0.50635(15) 0.0437(5) Uani 1 1 d .
C16 C 0.5896(2) 0.8486(2) 0.54365(14) 0.0421(5) Uani 1 1 d .
C17 C 0.6173(2) 0.8850(3) 0.61931(15) 0.0506(6) Uani 1 1 d .
C18 C 0.5689(3) 0.8101(3) 0.65260(17) 0.0606(8) Uani 1 1 d .
H18 H 0.5854 0.8298 0.7031 0.073 Uiso 1 1 calc R
C19 C 0.4983(3) 0.7095(3) 0.61139(17) 0.0598(8) Uani 1 1 d .
H19 H 0.4661 0.6598 0.6334 0.072 Uiso 1 1 calc R
C20 C 0.4737(2) 0.6801(3) 0.53556(15) 0.0496(6) Uani 1 1 d .
H20 H 0.4243 0.6111 0.5076 0.060 Uiso 1 1 calc R
C21 C 0.7393(3) 1.0586(3) 0.62285(19) 0.0689(8) Uani 1 1 d .
H21 H 0.7881 1.1287 0.6492 0.083 Uiso 1 1 calc R
C22 C 0.6932(3) 0.9929(3) 0.65756(18) 0.0670(8) Uani 1 1 d .
H22 H 0.7113 1.0185 0.7076 0.080 Uiso 1 1 calc R
H1W H 0.414(3) 0.692(4) 0.263(2) 0.080 Uiso 1 1 d .
H2W H 0.536(3) 0.668(3) 0.298(2) 0.080 Uiso 1 1 d .

loop_
_atom_site_aniso_label
_atom_site_aniso_U_11
_atom_site_aniso_U_22
_atom_site_aniso_U_33
_atom_site_aniso_U_23
_atom_site_aniso_U_13
_atom_site_aniso_U_12
Cu1 0.05203(19) 0.04313(18) 0.03439(15) -0.00217(12) 0.02627(14) -0.00516(14)
Cl1 0.0822(6) 0.0765(6) 0.0876(6) -0.0121(5) 0.0346(5) -0.0339(5)
Cl2 0.1219(9) 0.0904(7) 0.1781(12) 0.0445(8) 0.1169(9) 0.0435(7)
S1 0.0719(5) 0.0690(5) 0.0417(4) -0.0114(3) 0.0247(4) -0.0234(4)
S2 0.0757(5) 0.0621(5) 0.0721(5) -0.0003(4) 0.0490(4) 0.0045(4)
O1 0.0656(12) 0.0583(12) 0.0425(9) 0.0051(8) 0.0330(9) 0.0113(10)
O2 0.0964(17) 0.1030(18) 0.0500(11) 0.0189(12) 0.0483(12) 0.0389(15)
O3 0.0619(11) 0.0617(12) 0.0401(9) -0.0102(8) 0.0298(9) -0.0198(10)
O4 0.0884(15) 0.1027(18) 0.0372(10) -0.0073(11) 0.0296(11) -0.0408(14)
O1W 0.0601(12) 0.0622(13) 0.0376(9) 0.0046(9) 0.0274(9) -0.0024(10)
N1 0.0518(12) 0.0436(12) 0.0441(11) 0.0014(9) 0.0295(10) -0.0002(10)
N2 0.0474(11) 0.0434(11) 0.0382(10) -0.0033(8) 0.0260(9) -0.0033(9)
C1 0.0595(16) 0.0486(15) 0.0466(14) 0.0055(12) 0.0331(13) 0.0003(13)
C2 0.0574(15) 0.0470(15) 0.0577(16) 0.0019(13) 0.0379(14) -0.0048(13)
C3 0.0619(17) 0.0577(18) 0.0621(17) 0.0141(14) 0.0377(15) 0.0057(15)
C4 0.066(2) 0.083(3) 0.078(2) 0.030(2) 0.0418(18) 0.0093(18)
C5 0.0676(19) 0.061(2) 0.095(2) 0.0194(18) 0.0579(19) 0.0078(16)
C6 0.0498(14) 0.0543(16) 0.0382(13) -0.0034(12) 0.0225(11) -0.0050(12)
C7 0.0464(13) 0.0488(15) 0.0376(12) -0.0070(11) 0.0196(11) -0.0042(12)
C8 0.0507(14) 0.0567(17) 0.0421(13) -0.0027(12) 0.0240(12) -0.0042(13)
C9 0.0614(17) 0.066(2) 0.0580(17) 0.0092(14) 0.0348(15) -0.0023(15)
C10 0.0576(17) 0.0569(18) 0.0598(17) -0.0049(14) 0.0266(15) -0.0129(14)
C11 0.0643(17) 0.0525(16) 0.0556(16) 0.0045(13) 0.0388(14) -0.0025(14)
C12 0.073(2) 0.0596(19) 0.074(2) 0.0084(16) 0.0467(18) -0.0120(16)
C13 0.0668(19) 0.0470(17) 0.080(2) -0.0032(15) 0.0378(17) -0.0167(15)
C14 0.0542(16) 0.0454(16) 0.0593(16) -0.0048(13) 0.0260(14) -0.0069(13)
C15 0.0465(13) 0.0385(13) 0.0465(13) -0.0006(11) 0.0260(11) 0.0008(11)
C16 0.0456(13) 0.0433(14) 0.0388(12) -0.0047(10) 0.0243(11) 0.0013(11)
C17 0.0548(15) 0.0552(17) 0.0423(13) -0.0092(12) 0.0273(12) -0.0003(13)
C18 0.0701(18) 0.078(2) 0.0441(14) -0.0112(14) 0.0381(14) -0.0013(16)
C19 0.0695(18) 0.075(2) 0.0520(16) -0.0027(15) 0.0442(15) -0.0078(16)
C20 0.0561(15) 0.0550(16) 0.0434(13) -0.0035(12) 0.0311(12) -0.0083(13)
C21 0.071(2) 0.0601(19) 0.0641(18) -0.0227(16) 0.0307(16) -0.0197(16)
C22 0.074(2) 0.070(2) 0.0502(16) -0.0235(15) 0.0301(15) -0.0112(17)

loop_
_atom_type_symbol
_atom_type_description
_atom_type_scat_dispersion_real
_atom_type_scat_dispersion_imag
_atom_type_scat_source
C C 0.0033 0.0016 'International Tables Vol C Tables 4.2.6.8 and 6.1.1.4'
H H 0.0000 0.0000 'International Tables Vol C Tables 4.2.6.8 and 6.1.1.4'
Cl Cl 0.1484 0.1585 'International Tables Vol C Tables 4.2.6.8 and 6.1.1.4'
Cu Cu 0.3201 1.2651 'International Tables Vol C Tables 4.2.6.8 and 6.1.1.4'
N N 0.0061 0.0033 'International Tables Vol C Tables 4.2.6.8 and 6.1.1.4'
O O 0.0106 0.0060 'International Tables Vol C Tables 4.2.6.8 and 6.1.1.4'
S S 0.1246 0.1234 'International Tables Vol C Tables 4.2.6.8 and 6.1.1.4'

loop_
_geom_angle_atom_site_label_1
_geom_angle_atom_site_label_2
_geom_angle_atom_site_label_3
_geom_angle
O3 Cu1 O1W 94.83(8)
O3 Cu1 N1 164.90(8)
O1W Cu1 N1 92.02(8)
O3 Cu1 N2 89.07(8)
O1W Cu1 N2 169.42(9)
N1 Cu1 N2 81.98(8)
O3 Cu1 O1 101.37(8)
O1W Cu1 O1 91.28(8)
N1 Cu1 O1 91.89(8)
N2 Cu1 O1 97.59(7)
C10 S1 C7 90.40(14)
C5 S2 C2 90.67(16)
C1 O1 Cu1 124.08(17)
C6 O3 Cu1 129.81(16)
Cu1 O1W H1W 102(3)
Cu1 O1W H2W 99(2)
H1W O1W H2W 108(3)
C11 N1 C15 118.2(2)
C11 N1 Cu1 129.22(19)
C15 N1 Cu1 112.52(16)
C20 N2 C16 118.1(2)
C20 N2 Cu1 129.42(18)
C16 N2 Cu1 112.46(15)
O1 C1 O2 126.1(3)
O1 C1 C2 117.3(2)
O2 C1 C2 116.5(2)
C3 C2 C1 129.9(3)
C3 C2 S2 110.5(2)
C1 C2 S2 119.6(2)
C2 C3 C4 115.1(3)
C2 C3 H3 122.5
C4 C3 H3 122.5
C5 C4 C3 110.9(3)
C5 C4 H4 124.6
C3 C4 H4 124.6
C4 C5 S2 112.8(3)
C4 C5 Cl2 126.2(3)
S2 C5 Cl2 120.9(2)
O4 C6 O3 126.1(3)
O4 C6 C7 119.2(2)
O3 C6 C7 114.7(2)
C8 C7 C6 129.2(2)
C8 C7 S1 111.2(2)
C6 C7 S1 119.53(18)
C7 C8 C9 113.7(2)
C7 C8 H8 123.1
C9 C8 H8 123.1
C10 C9 C8 111.7(3)
C10 C9 H9 124.1
C8 C9 H9 124.1
C9 C10 S1 112.9(2)
C9 C10 Cl1 126.2(3)
S1 C10 Cl1 120.91(19)
N1 C11 C12 122.2(3)
N1 C11 H11 118.9
C12 C11 H11 118.9
C13 C12 C11 119.7(3)
C13 C12 H12 120.2
C11 C12 H12 120.2
C12 C13 C14 120.3(3)
C12 C13 H13 119.9
C14 C13 H13 119.9
C15 C14 C13 116.4(3)
C15 C14 C21 118.4(3)
C13 C14 C21 125.2(3)
N1 C15 C14 123.3(2)
N1 C15 C16 116.4(2)
C14 C15 C16 120.2(2)
N2 C16 C17 123.3(2)
N2 C16 C15 116.6(2)
C17 C16 C15 120.1(2)
C16 C17 C18 116.7(2)
C16 C17 C22 118.6(3)
C18 C17 C22 124.7(3)
C19 C18 C17 120.0(2)
C19 C18 H18 120.0
C17 C18 H18 120.0
C18 C19 C20 119.9(3)
C18 C19 H19 120.1
C20 C19 H19 120.1
N2 C20 C19 122.0(3)
N2 C20 H20 119.0
C19 C20 H20 119.0
C22 C21 C14 121.1(3)
C22 C21 H21 119.5
C14 C21 H21 119.5
C21 C22 C17 121.5(3)
C21 C22 H22 119.2
C17 C22 H22 119.2

loop_
_geom_bond_atom_site_label_1
_geom_bond_atom_site_label_2
_geom_bond_distance
Cu1 O3 1.9352(18)
Cu1 O1W 1.9820(18)
Cu1 N1 2.014(2)
Cu1 N2 2.0166(19)
Cu1 O1 2.2427(19)
Cl1 C10 1.716(3)
Cl2 C5 1.716(3)
S1 C10 1.714(3)
S1 C7 1.725(2)
S2 C5 1.707(4)
S2 C2 1.723(3)
O1 C1 1.248(3)
O2 C1 1.250(3)
O3 C6 1.275(3)
O4 C6 1.237(3)
O1W H1W 0.76(4)
O1W H2W 0.96(4)
N1 C11 1.330(3)
N1 C15 1.358(3)
N2 C20 1.327(3)
N2 C16 1.356(3)
C1 C2 1.496(4)
C2 C3 1.330(4)
C3 C4 1.396(4)
C3 H3 0.9300
C4 C5 1.344(5)
C4 H4 0.9300
C6 C7 1.471(4)
C7 C8 1.351(4)
C8 C9 1.398(4)
C8 H8 0.9300
C9 C10 1.348(4)
C9 H9 0.9300
C11 C12 1.388(4)
C11 H11 0.9300
C12 C13 1.361(4)
C12 H12 0.9300
C13 C14 1.402(4)
C13 H13 0.9300
C14 C15 1.398(4)
C14 C21 1.438(4)
C15 C16 1.433(3)
C16 C17 1.398(3)
C17 C18 1.402(4)
C17 C22 1.429(4)
C18 C19 1.351(4)
C18 H18 0.9300
C19 C20 1.398(3)
C19 H19 0.9300
C20 H20 0.9300
C21 C22 1.349(5)
C21 H21 0.9300
C22 H22 0.9300
